data_2230461
loop_
_publ_author_name
'Zeng, Wu-Lan'

_publ_section_title
;
 5-(3,4-Dimethylbenzylidene)-2,2-dimethyl-1,3-dioxane-4,6-dione
;
_journal_coeditor_code RZ2588
_journal_issue 6
_journal_name_full 'Acta Crystallographica Section E'
_journal_page_first o1351
_journal_paper_doi 10.1107/S1600536811016497
_journal_volume 67
_journal_year 2011
_chemical_formula_iupac 'C15 H16 O4'
_chemical_formula_moiety 'C15 H16 O4'
_chemical_formula_sum 'C15 H16 O4'
_chemical_formula_weight 260.28
_chemical_name_systematic
;
5-(3,4-Dimethylbenzylidene)-2,2-dimethyl-1,3-dioxane-4,6-dione
;
_space_group_IT_number 14
_symmetry_cell_setting monoclinic
_symmetry_space_group_name_Hall '-P 2ybc'
_symmetry_space_group_name_H-M 'P 1 21/c 1'
_atom_sites_solution_hydrogens geom
_atom_sites_solution_primary direct
_atom_sites_solution_secondary difmap
_cell_angle_alpha 90.00
_cell_angle_beta 108.6120(10)
_cell_angle_gamma 90.00
_cell_formula_units_Z 4
_cell_length_a 16.8249(15)
_cell_length_b 7.1390(6)
_cell_length_c 11.7101(11)
_cell_measurement_reflns_used 1211
_cell_measurement_temperature 298(2)
_cell_measurement_theta_max 21.617
_cell_measurement_theta_min 2.549
_cell_volume 1333.0(2)
_computing_cell_refinement 'SAINT (Bruker, 1997)'
_computing_data_collection 'SMART (Bruker, 1997)'
_computing_data_reduction 'SAINT (Bruker, 1997)'
_computing_molecular_graphics 'SHELXTL (Sheldrick, 2008)'
_computing_publication_material 'SHELXTL (Sheldrick, 2008)'
_computing_structure_refinement 'SHELXL97 (Sheldrick, 2008)'
_computing_structure_solution 'SHELXS97 (Sheldrick, 2008)'
_diffrn_ambient_temperature 298(2)
_diffrn_measured_fraction_theta_full 0.994
_diffrn_measured_fraction_theta_max 0.994
_diffrn_measurement_device_type 'Bruker SMART CCD area-detector'
_diffrn_measurement_method '\f and \w'
_diffrn_radiation_monochromator graphite
_diffrn_radiation_source 'fine-focus sealed tube'
_diffrn_radiation_type MoK\a
_diffrn_radiation_wavelength 0.71073
_diffrn_reflns_av_R_equivalents 0.0402
_diffrn_reflns_av_sigmaI/netI 0.1407
_diffrn_reflns_limit_h_max 20
_diffrn_reflns_limit_h_min -19
_diffrn_reflns_limit_k_max 8
_diffrn_reflns_limit_k_min -8
_diffrn_reflns_limit_l_max 11
_diffrn_reflns_limit_l_min -13
_diffrn_reflns_number 6611
_diffrn_reflns_theta_full 25.02
_diffrn_reflns_theta_max 25.02
_diffrn_reflns_theta_min 2.55
_exptl_absorpt_coefficient_mu 0.094
_exptl_absorpt_correction_T_max 0.9724
_exptl_absorpt_correction_T_min 0.9590
_exptl_absorpt_correction_type multi-scan
_exptl_absorpt_process_details '(SADABS; Bruker, 1997)'
_exptl_crystal_colour yellow
_exptl_crystal_density_diffrn 1.297
_exptl_crystal_density_method 'not measured'
_exptl_crystal_description block
_exptl_crystal_F_000 552
_exptl_crystal_size_max 0.45
_exptl_crystal_size_mid 0.32
_exptl_crystal_size_min 0.30
_refine_diff_density_max 0.152
_refine_diff_density_min -0.152
_refine_ls_extinction_method none
_refine_ls_goodness_of_fit_ref 1.086
_refine_ls_hydrogen_treatment constr
_refine_ls_matrix_type full
_refine_ls_number_parameters 176
_refine_ls_number_reflns 2341
_refine_ls_number_restraints 0
_refine_ls_restrained_S_all 1.086
_refine_ls_R_factor_all 0.1017
_refine_ls_R_factor_gt 0.0482
_refine_ls_shift/su_max 0.000
_refine_ls_shift/su_mean 0.000
_refine_ls_structure_factor_coef Fsqd
_refine_ls_weighting_details 'calc w=1/[\s^2^(Fo^2^)+(0.0016P)^2^+0.0000P] where P=(Fo^2^+2Fc^2^)/3'
_refine_ls_weighting_scheme calc
_refine_ls_wR_factor_gt 0.1398
_refine_ls_wR_factor_ref 0.2007
_reflns_number_gt 1330
_reflns_number_total 2341
_reflns_threshold_expression I>2sigma(I)
_cod_data_source_file rz2588.cif
_cod_data_source_block I
_cod_original_sg_symbol_H-M 'P 21/c'
_cod_database_code 2230461
_cod_database_fobs_code 2230461

loop_
_symmetry_equiv_pos_as_xyz
'x, y, z'
'-x, y+1/2, -z+1/2'
'-x, -y, -z'
'x, -y-1/2, z-1/2'

loop_
_atom_site_type_symbol
_atom_site_label
_atom_site_fract_x
_atom_site_fract_y
_atom_site_fract_z
_atom_site_U_iso_or_equiv
_atom_site_adp_type
_atom_site_calc_flag
_atom_site_refinement_flags
_atom_site_occupancy
_atom_site_symmetry_multiplicity
_atom_site_disorder_assembly
_atom_site_disorder_group
O O1 0.30755(12) 0.6940(3) 0.53926(17) 0.0576(6) Uani d . 1 1 . .
O O2 0.39334(12) 0.4548(3) 0.50624(17) 0.0579(6) Uani d . 1 1 . .
O O3 0.21388(14) 0.6469(3) 0.62839(19) 0.0710(7) Uani d . 1 1 . .
O O4 0.39031(14) 0.1691(3) 0.5720(2) 0.0791(8) Uani d . 1 1 . .
C C1 0.27252(18) 0.5845(4) 0.6047(3) 0.0523(8) Uani d . 1 1 . .
C C2 0.30722(17) 0.3945(4) 0.6311(3) 0.0518(8) Uani d . 1 1 . .
C C3 0.36633(19) 0.3278(4) 0.5704(3) 0.0554(8) Uani d . 1 1 . .
C C4 0.38899(17) 0.6503(4) 0.5324(3) 0.0508(8) Uani d . 1 1 . .
C C5 0.45580(18) 0.6974(5) 0.6484(3) 0.0626(9) Uani d . 1 1 . .
H H5A 0.4516 0.8273 0.6669 0.094 Uiso calc R 1 1 . .
H H5B 0.5100 0.6735 0.6406 0.094 Uiso calc R 1 1 . .
H H5C 0.4486 0.6216 0.7121 0.094 Uiso calc R 1 1 . .
C C6 0.3971(2) 0.7532(5) 0.4258(3) 0.0675(9) Uani d . 1 1 . .
H H6A 0.3536 0.7135 0.3546 0.101 Uiso calc R 1 1 . .
H H6B 0.4509 0.7270 0.4172 0.101 Uiso calc R 1 1 . .
H H6C 0.3921 0.8854 0.4370 0.101 Uiso calc R 1 1 . .
C C7 0.28095(18) 0.2646(4) 0.6950(3) 0.0603(9) Uani d . 1 1 . .
H H7 0.3045 0.1474 0.6928 0.072 Uiso calc R 1 1 . .
C C8 0.22436(18) 0.2659(4) 0.7661(3) 0.0564(8) Uani d . 1 1 . .
C C9 0.18336(19) 0.0988(4) 0.7737(3) 0.0618(9) Uani d . 1 1 . .
H H9 0.1947 -0.0067 0.7349 0.074 Uiso calc R 1 1 . .
C C10 0.12658(19) 0.0834(5) 0.8362(3) 0.0616(9) Uani d . 1 1 . .
C C11 0.11383(19) 0.2368(5) 0.9012(3) 0.0629(9) Uani d . 1 1 . .
C C12 0.1564(2) 0.3997(5) 0.8989(3) 0.0676(9) Uani d . 1 1 . .
H H12 0.1492 0.5014 0.9443 0.081 Uiso calc R 1 1 . .
C C13 0.20958(19) 0.4168(5) 0.8313(3) 0.0657(9) Uani d . 1 1 . .
H H13 0.2359 0.5308 0.8292 0.079 Uiso calc R 1 1 . .
C C14 0.0815(2) -0.1001(5) 0.8349(3) 0.0894(12) Uani d . 1 1 . .
H H14A 0.1023 -0.1921 0.7918 0.134 Uiso calc R 1 1 . .
H H14B 0.0225 -0.0828 0.7960 0.134 Uiso calc R 1 1 . .
H H14C 0.0913 -0.1419 0.9162 0.134 Uiso calc R 1 1 . .
C C15 0.0553(2) 0.2249(6) 0.9743(3) 0.0873(12) Uani d . 1 1 . .
H H15A 0.0004 0.1895 0.9231 0.131 Uiso calc R 1 1 . .
H H15B 0.0523 0.3446 1.0101 0.131 Uiso calc R 1 1 . .
H H15C 0.0756 0.1329 1.0367 0.131 Uiso calc R 1 1 . .

loop_
_atom_site_aniso_label
_atom_site_aniso_U_11
_atom_site_aniso_U_22
_atom_site_aniso_U_33
_atom_site_aniso_U_12
_atom_site_aniso_U_13
_atom_site_aniso_U_23
O1 0.0568(12) 0.0537(13) 0.0679(13) 0.0146(10) 0.0280(10) 0.0096(10)
O2 0.0655(13) 0.0499(13) 0.0608(13) 0.0058(10) 0.0238(10) -0.0083(11)
O3 0.0672(14) 0.0724(17) 0.0842(16) 0.0231(12) 0.0395(13) 0.0142(12)
O4 0.0819(17) 0.0485(15) 0.113(2) 0.0095(12) 0.0404(14) -0.0078(13)
C1 0.0512(18) 0.054(2) 0.0523(17) 0.0059(15) 0.0178(14) 0.0017(15)
C2 0.0458(16) 0.0447(18) 0.0641(19) 0.0000(13) 0.0164(14) -0.0030(15)
C3 0.0544(18) 0.045(2) 0.066(2) 0.0024(15) 0.0183(15) -0.0080(16)
C4 0.0535(18) 0.0467(19) 0.0570(18) 0.0075(14) 0.0241(14) -0.0031(14)
C5 0.063(2) 0.065(2) 0.059(2) -0.0037(16) 0.0175(16) -0.0079(16)
C6 0.071(2) 0.074(2) 0.066(2) 0.0139(17) 0.0331(16) 0.0138(18)
C7 0.0519(18) 0.0481(19) 0.076(2) 0.0015(15) 0.0136(16) 0.0016(16)
C8 0.0520(18) 0.048(2) 0.065(2) -0.0037(15) 0.0132(15) 0.0094(16)
C9 0.063(2) 0.053(2) 0.063(2) -0.0030(15) 0.0103(16) 0.0072(15)
C10 0.0559(19) 0.057(2) 0.063(2) -0.0132(15) 0.0063(16) 0.0142(17)
C11 0.059(2) 0.061(2) 0.063(2) 0.0000(17) 0.0122(16) 0.0134(18)
C12 0.074(2) 0.060(2) 0.070(2) -0.0043(17) 0.0241(18) 0.0107(17)
C13 0.066(2) 0.054(2) 0.077(2) -0.0098(16) 0.0234(18) 0.0074(17)
C14 0.093(3) 0.078(3) 0.087(3) -0.032(2) 0.015(2) 0.007(2)
C15 0.083(3) 0.099(3) 0.086(3) -0.010(2) 0.035(2) 0.014(2)

loop_
_atom_type_symbol
_atom_type_description
_atom_type_scat_dispersion_real
_atom_type_scat_dispersion_imag
_atom_type_scat_source
C C 0.0033 0.0016 'International Tables Vol C Tables 4.2.6.8 and 6.1.1.4'
H H 0.0000 0.0000 'International Tables Vol C Tables 4.2.6.8 and 6.1.1.4'
O O 0.0106 0.0060 'International Tables Vol C Tables 4.2.6.8 and 6.1.1.4'

loop_
_geom_angle_atom_site_label_1
_geom_angle_atom_site_label_2
_geom_angle_atom_site_label_3
_geom_angle_site_symmetry_1
_geom_angle_site_symmetry_3
_geom_angle
_geom_angle_publ_flag
C1 O1 C4 . . 120.2(2) ?
C3 O2 C4 . . 119.1(2) ?
O3 C1 O1 . . 117.2(3) ?
O3 C1 C2 . . 126.7(3) ?
O1 C1 C2 . . 115.8(3) ?
C7 C2 C1 . . 124.8(3) ?
C7 C2 C3 . . 115.8(3) ?
C1 C2 C3 . . 118.7(3) ?
O4 C3 O2 . . 118.2(3) ?
O4 C3 C2 . . 124.9(3) ?
O2 C3 C2 . . 116.9(3) ?
O1 C4 O2 . . 109.8(2) ?
O1 C4 C6 . . 106.6(2) ?
O2 C4 C6 . . 106.0(2) ?
O1 C4 C5 . . 110.7(2) ?
O2 C4 C5 . . 109.7(2) ?
C6 C4 C5 . . 113.9(3) ?
C4 C5 H5A . . 109.5 ?
C4 C5 H5B . . 109.5 ?
H5A C5 H5B . . 109.5 ?
C4 C5 H5C . . 109.5 ?
H5A C5 H5C . . 109.5 ?
H5B C5 H5C . . 109.5 ?
C4 C6 H6A . . 109.5 ?
C4 C6 H6B . . 109.5 ?
H6A C6 H6B . . 109.5 ?
C4 C6 H6C . . 109.5 ?
H6A C6 H6C . . 109.5 ?
H6B C6 H6C . . 109.5 ?
C2 C7 C8 . . 134.7(3) ?
C2 C7 H7 . . 112.6 ?
C8 C7 H7 . . 112.6 ?
C13 C8 C9 . . 116.8(3) ?
C13 C8 C7 . . 125.9(3) ?
C9 C8 C7 . . 117.3(3) ?
C10 C9 C8 . . 122.7(3) ?
C10 C9 H9 . . 118.6 ?
C8 C9 H9 . . 118.6 ?
C9 C10 C11 . . 118.8(3) ?
C9 C10 C14 . . 119.5(3) ?
C11 C10 C14 . . 121.6(3) ?
C12 C11 C10 . . 119.0(3) ?
C12 C11 C15 . . 120.1(3) ?
C10 C11 C15 . . 120.9(3) ?
C11 C12 C13 . . 121.7(3) ?
C11 C12 H12 . . 119.1 ?
C13 C12 H12 . . 119.1 ?
C12 C13 C8 . . 120.7(3) ?
C12 C13 H13 . . 119.6 ?
C8 C13 H13 . . 119.6 ?
C10 C14 H14A . . 109.5 ?
C10 C14 H14B . . 109.5 ?
H14A C14 H14B . . 109.5 ?
C10 C14 H14C . . 109.5 ?
H14A C14 H14C . . 109.5 ?
H14B C14 H14C . . 109.5 ?
C11 C15 H15A . . 109.5 ?
C11 C15 H15B . . 109.5 ?
H15A C15 H15B . . 109.5 ?
C11 C15 H15C . . 109.5 ?
H15A C15 H15C . . 109.5 ?
H15B C15 H15C . . 109.5 ?

loop_
_geom_bond_atom_site_label_1
_geom_bond_atom_site_label_2
_geom_bond_site_symmetry_2
_geom_bond_distance
_geom_bond_publ_flag
O1 C1 . 1.354(3) ?
O1 C4 . 1.432(3) ?
O2 C3 . 1.346(4) ?
O2 C4 . 1.436(3) ?
O3 C1 . 1.193(3) ?
O4 C3 . 1.201(3) ?
C1 C2 . 1.470(4) ?
C2 C7 . 1.351(4) ?
C2 C3 . 1.474(4) ?
C4 C6 . 1.492(4) ?
C4 C5 . 1.499(4) ?
C5 H5A . 0.9600 ?
C5 H5B . 0.9600 ?
C5 H5C . 0.9600 ?
C6 H6A . 0.9600 ?
C6 H6B . 0.9600 ?
C6 H6C . 0.9600 ?
C7 C8 . 1.452(4) ?
C7 H7 . 0.9300 ?
C8 C13 . 1.388(4) ?
C8 C9 . 1.395(4) ?
C9 C10 . 1.381(4) ?
C9 H9 . 0.9300 ?
C10 C11 . 1.389(4) ?
C10 C14 . 1.511(4) ?
C11 C12 . 1.371(4) ?
C11 C15 . 1.500(4) ?
C12 C13 . 1.377(4) ?
C12 H12 . 0.9300 ?
C13 H13 . 0.9300 ?
C14 H14A . 0.9600 ?
C14 H14B . 0.9600 ?
C14 H14C . 0.9600 ?
C15 H15A . 0.9600 ?
C15 H15B . 0.9600 ?
C15 H15C . 0.9600 ?

loop_
_geom_hbond_atom_site_label_D
_geom_hbond_atom_site_label_H
_geom_hbond_atom_site_label_A
_geom_hbond_site_symmetry_A
_geom_hbond_distance_DH
_geom_hbond_distance_HA
_geom_hbond_distance_DA
_geom_hbond_angle_DHA
C6 H6C O4 1_565 0.96 2.58 3.447(4) 151

loop_
_geom_torsion_atom_site_label_1
_geom_torsion_atom_site_label_2
_geom_torsion_atom_site_label_3
_geom_torsion_atom_site_label_4
_geom_torsion_site_symmetry_1
_geom_torsion_site_symmetry_2
_geom_torsion_site_symmetry_3
_geom_torsion_site_symmetry_4
_geom_torsion
_geom_torsion_publ_flag
C4 O1 C1 O3 . . . . 164.6(2) ?
C4 O1 C1 C2 . . . . -19.9(4) ?
O3 C1 C2 C7 . . . . -5.1(5) ?
O1 C1 C2 C7 . . . . 179.9(3) ?
O3 C1 C2 C3 . . . . 165.6(3) ?
O1 C1 C2 C3 . . . . -9.4(4) ?
C4 O2 C3 O4 . . . . -160.0(3) ?
C4 O2 C3 C2 . . . . 21.6(4) ?
C7 C2 C3 O4 . . . . 1.7(4) ?
C1 C2 C3 O4 . . . . -169.8(3) ?
C7 C2 C3 O2 . . . . 180.0(3) ?
C1 C2 C3 O2 . . . . 8.5(4) ?
C1 O1 C4 O2 . . . . 47.5(3) ?
C1 O1 C4 C6 . . . . 161.9(2) ?
C1 O1 C4 C5 . . . . -73.7(3) ?
C3 O2 C4 O1 . . . . -48.1(3) ?
C3 O2 C4 C6 . . . . -162.8(2) ?
C3 O2 C4 C5 . . . . 73.8(3) ?
C1 C2 C7 C8 . . . . -8.5(6) ?
C3 C2 C7 C8 . . . . -179.5(3) ?
C2 C7 C8 C13 . . . . -31.0(6) ?
C2 C7 C8 C9 . . . . 151.5(3) ?
C13 C8 C9 C10 . . . . 3.9(4) ?
C7 C8 C9 C10 . . . . -178.4(3) ?
C8 C9 C10 C11 . . . . -4.5(4) ?
C8 C9 C10 C14 . . . . 177.0(3) ?
C9 C10 C11 C12 . . . . 1.6(4) ?
C14 C10 C11 C12 . . . . -180.0(3) ?
C9 C10 C11 C15 . . . . -177.7(3) ?
C14 C10 C11 C15 . . . . 0.8(5) ?
C10 C11 C12 C13 . . . . 1.8(5) ?
C15 C11 C12 C13 . . . . -178.9(3) ?
C11 C12 C13 C8 . . . . -2.5(5) ?
C9 C8 C13 C12 . . . . -0.4(5) ?
C7 C8 C13 C12 . . . . -177.8(3) ?

loop_
_cod_related_entry_id
_cod_related_entry_database
_cod_related_entry_code
1 ChemSpider 30656734
